data_7160271
loop_
_publ_author_name
'Hopkins, Scarlet'
'Clarke, Kristen'
'Clegg, Jack Kay'
'Gee, William James'

_publ_section_title
;
 One-pot synthesis of azepine spiro[4.6]-\g-lactams by a Hantzsch-type
 reaction
;
_journal_name_full 'Organic &amp; Biomolecular Chemistry'
_journal_paper_doi 10.1039/D4OB01719F
_journal_year 2025
_chemical_formula_moiety 'C26 H13 N3 O5, 1[C3H6O]'
_chemical_formula_sum 'C29 H19 N3 O6'
_chemical_formula_weight 505.47
_space_group_crystal_system monoclinic
_space_group_IT_number 14
_space_group_name_Hall '-P 2ybc'
_space_group_name_H-M_alt 'P 1 21/c 1'
_atom_sites_solution_hydrogens geom
_atom_sites_solution_primary dual
_audit_creation_date 2024-10-11
_audit_creation_method
;
Olex2 1.5
(compiled 2024.01.12 svn.r2f8d729c for OlexSys, GUI svn.r6928)
;
_audit_update_record
;
2024-10-11 deposited with the CCDC.	2024-11-27 downloaded from the CCDC.
;
_cell_angle_alpha 90
_cell_angle_beta 107.853(8)
_cell_angle_gamma 90
_cell_formula_units_Z 4
_cell_length_a 9.8568(8)
_cell_length_b 20.5209(17)
_cell_length_c 11.6657(7)
_cell_measurement_reflns_used 4725
_cell_measurement_temperature 150
_cell_measurement_theta_max 32.6210
_cell_measurement_theta_min 3.0520
_cell_volume 2246.0(3)
_computing_cell_refinement 'CrysAlisPro 1.171.43.128a (Rigaku OD, 2024)'
_computing_data_collection 'CrysAlisPro 1.171.43.128a (Rigaku OD, 2024)'
_computing_data_reduction 'CrysAlisPro 1.171.43.128a (Rigaku OD, 2024)'
_computing_molecular_graphics 'Olex2 1.5 (Dolomanov et al., 2009)'
_computing_publication_material 'Olex2 1.5 (Dolomanov et al., 2009)'
_computing_structure_refinement 'SHELXL 2018/3 (Sheldrick, 2015)'
_computing_structure_solution 'SHELXT 2018/2 (Sheldrick, 2018)'
_diffrn_ambient_environment N~2~
_diffrn_ambient_temperature 150
_diffrn_detector 'Hybrid Pixel Array Detector'
_diffrn_detector_area_resol_mean 5.8140
_diffrn_detector_type 'Pilatus 300K'
_diffrn_measured_fraction_theta_full 1.000
_diffrn_measured_fraction_theta_max 1.000
_diffrn_measurement_details
;
List of Runs (angles in degrees, time in seconds):

  # Type    Start    End  Width  t~exp~   \w     \q     \k     \f   Frames
#--------------------------------------------------------------------------
  1  \w    -29.00  11.00   0.50   20.00    --    8.20 101.00 176.00   80
  2  \w    -27.00   0.00   0.50   20.00    --   -9.45 101.00 176.00   54
  3  \w      0.00  44.00   0.50   20.00    --    8.20 -99.00-180.00   88
  4  \w    -11.00  28.00   0.50   20.00    --    8.20  57.00   0.00   78
  5  \w     -2.00  45.00   0.50   20.00    --    8.20 -99.00  30.00   94
  6  \w     18.00  44.00   0.50   20.00    --    8.20 -99.00-120.00   52
  7  \w     38.00  82.00   0.50   20.00    --    8.20  57.00   0.00   88
  8  \w     -1.00  34.00   0.50   20.00    --    8.20 -99.00 120.00   70
  9  \w      0.00  36.00   0.50   20.00    --    8.20 -99.00-150.00   72
 10  \w    -29.00   6.00   0.50   20.00    --   -9.45 -37.00-150.00   70
 11  \w    -88.00 -34.00   0.50   20.00    --   -9.45 -37.00-150.00  108
 12  \w     32.00  57.00   0.50   20.00    --   -9.45  57.00 -90.00   50
 13  \w    -23.00   2.00   0.50   20.00    --   -9.45  57.00 -90.00   50
;
_diffrn_measurement_device 'four-circle diffractometer'
_diffrn_measurement_device_type 'XtaLAB Synergy, Dualflex, Pilatus 300K'
_diffrn_measurement_method '\w scans'
_diffrn_orient_matrix_type 'CrysAlisPro convention (1999,Acta A55,543-557)'
_diffrn_orient_matrix_UB_11 -0.0575297000
_diffrn_orient_matrix_UB_12 -0.0186016000
_diffrn_orient_matrix_UB_13 0.0071783000
_diffrn_orient_matrix_UB_21 -0.0458232000
_diffrn_orient_matrix_UB_22 0.0272505000
_diffrn_orient_matrix_UB_23 -0.0181308000
_diffrn_orient_matrix_UB_31 -0.0174631000
_diffrn_orient_matrix_UB_32 -0.0103103000
_diffrn_orient_matrix_UB_33 -0.0608316000
_diffrn_radiation_monochromator mirror
_diffrn_radiation_probe x-ray
_diffrn_radiation_type 'Mo K\a'
_diffrn_radiation_wavelength 0.71073
_diffrn_reflns_av_R_equivalents 0.0619
_diffrn_reflns_av_unetI/netI 0.0469
_diffrn_reflns_Laue_measured_fraction_full 1.000
_diffrn_reflns_Laue_measured_fraction_max 1.000
_diffrn_reflns_limit_h_max 11
_diffrn_reflns_limit_h_min -11
_diffrn_reflns_limit_k_max 24
_diffrn_reflns_limit_k_min -24
_diffrn_reflns_limit_l_max 13
_diffrn_reflns_limit_l_min -13
_diffrn_reflns_number 25280
_diffrn_reflns_point_group_measured_fraction_full 1.000
_diffrn_reflns_point_group_measured_fraction_max 1.000
_diffrn_reflns_theta_full 25.122
_diffrn_reflns_theta_max 25.122
_diffrn_reflns_theta_min 1.985
_diffrn_source 'micro-focus sealed X-ray tube'
_diffrn_source_type 'PhotonJet (Mo) X-ray Source'
_exptl_absorpt_coefficient_mu 0.107
_exptl_absorpt_correction_T_max 1.00000
_exptl_absorpt_correction_T_min 0.99137
_exptl_absorpt_correction_type multi-scan
_exptl_absorpt_process_details
;
CrysAlisPro 1.171.43.128a (Rigaku Oxford Diffraction, 2024)
Empirical absorption correction using spherical harmonics,
implemented in SCALE3 ABSPACK scaling algorithm.
;
_exptl_crystal_colour red
_exptl_crystal_colour_primary red
_exptl_crystal_density_diffrn 1.495
_exptl_crystal_description block
_exptl_crystal_F_000 1048
_exptl_crystal_size_max 0.1
_exptl_crystal_size_mid 0.1
_exptl_crystal_size_min 0.05
_refine_diff_density_max 0.248
_refine_diff_density_min -0.294
_refine_diff_density_rms 0.045
_refine_ls_extinction_coef 0.0026(7)
_refine_ls_extinction_expression Fc^*^=kFc[1+0.001xFc^2^\l^3^/sin(2\q)]^-1/4^
_refine_ls_extinction_method 'SHELXL-2018/3 (Sheldrick 2018)'
_refine_ls_goodness_of_fit_ref 1.036
_refine_ls_hydrogen_treatment constr
_refine_ls_matrix_type full
_refine_ls_number_parameters 308
_refine_ls_number_reflns 4003
_refine_ls_number_restraints 0
_refine_ls_restrained_S_all 1.036
_refine_ls_R_factor_all 0.0638
_refine_ls_R_factor_gt 0.0460
_refine_ls_shift/su_max 0.002
_refine_ls_shift/su_mean 0.000
_refine_ls_structure_factor_coef Fsqd
_refine_ls_weighting_details 'w=1/[\s^2^(Fo^2^)+(0.0523P)^2^+0.5892P] where P=(Fo^2^+2Fc^2^)/3'
_refine_ls_weighting_scheme calc
_refine_ls_wR_factor_gt 0.1075
_refine_ls_wR_factor_ref 0.1146
_reflns_Friedel_coverage 0.000
_reflns_number_gt 3034
_reflns_number_total 4003
_reflns_threshold_expression 'I > 2\s(I)'
_cod_data_source_file d4ob01719f2.cif
_cod_data_source_block swg24jc02
_cod_database_code 7160271
_shelx_shelxl_version_number 2018/3
_chemical_oxdiff_formula C27H25N3O5
_chemical_oxdiff_usercomment MeIsatin
_shelx_space_group_comment
;
The symmetry employed for this shelxl refinement is uniquely defined
by the following loop, which should always be used as a source of
symmetry information in preference to the above space-group names.
They are only intended as comments.
;
_shelx_estimated_absorpt_t_max 0.995
_shelx_estimated_absorpt_t_min 0.989
_olex2_refinement_description
;
1. Fixed Uiso
 At 1.2 times of:
  All C(H) groups, All N(H) groups
2.a Aromatic/amide H refined with riding coordinates:
 N3(H3), N1(H1), C8(H8), C14(H14), C23(H23), C17(H17), C26(H26), C16(H16),
 C15(H15), C5(H5), C6(H6), C24(H24), C25(H25)
;
_smtbx_masks_void_probe_radius 1.2
_smtbx_masks_void_truncation_radius 1.2
_olex2_submission_special_instructions 'No special instructions were received'
_oxdiff_exptl_absorpt_empirical_details
;
Empirical correction (ABSPACK) includes:
- Absorption correction using spherical harmonics
- Frame scaling
;
_oxdiff_exptl_absorpt_empirical_full_max 1.089
_oxdiff_exptl_absorpt_empirical_full_min 0.913

loop_
_space_group_symop_operation_xyz
'x, y, z'
'-x, y+1/2, -z+1/2'
'-x, -y, -z'
'x, -y-1/2, z-1/2'

loop_
_atom_site_label
_atom_site_type_symbol
_atom_site_fract_x
_atom_site_fract_y
_atom_site_fract_z
_atom_site_U_iso_or_equiv
_atom_site_adp_type
_atom_site_occupancy
_atom_site_site_symmetry_order
_atom_site_calc_flag
_atom_site_refinement_flags_posn
_atom_site_refinement_flags_adp
_atom_site_refinement_flags_occupancy
_atom_site_disorder_assembly
_atom_site_disorder_group
O1 O 0.34307(14) 0.52706(7) 0.21131(10) 0.0359(4) Uani 1 1 d . . . . .
O5 O 0.25244(15) 0.35451(7) 0.22676(11) 0.0393(4) Uani 1 1 d . . . . .
O4 O 0.72375(15) 0.53705(7) 0.20566(11) 0.0409(4) Uani 1 1 d . . . . .
N3 N 0.63223(16) 0.44050(8) 0.54325(12) 0.0282(4) Uani 1 1 d . . . . .
H3 H 0.666557 0.439864 0.622336 0.034 Uiso 1 1 calc R U . . .
N1 N 0.39643(17) 0.46166(8) 0.07098(12) 0.0322(4) Uani 1 1 d . . . . .
H1 H 0.340246 0.479972 0.005327 0.039 Uiso 1 1 calc R U . . .
C10 C 0.69003(19) 0.47861(9) 0.47450(15) 0.0264(4) Uani 1 1 d . . . . .
C18 C 0.51793(19) 0.40337(9) 0.48213(14) 0.0259(4) Uani 1 1 d . . . . .
C1 C 0.4087(2) 0.48226(9) 0.18448(15) 0.0282(4) Uani 1 1 d . . . . .
C11 C 0.81159(19) 0.52356(9) 0.52144(15) 0.0282(4) Uani 1 1 d . . . . .
O3 O 0.7629(2) 0.21530(10) 0.05032(17) 0.0782(6) Uani 1 1 d . . . . .
C22 C 0.4408(2) 0.35717(9) 0.53662(15) 0.0290(4) Uani 1 1 d . . . . .
C20 C 0.3367(2) 0.36136(9) 0.32727(15) 0.0293(4) Uani 1 1 d . . . . .
C3 C 0.56126(19) 0.39224(9) 0.18876(14) 0.0278(4) Uani 1 1 d . . . . .
C4 C 0.52191(19) 0.43911(9) 0.27430(14) 0.0273(4) Uani 1 1 d . . . . .
C9 C 0.64370(19) 0.47922(9) 0.35194(15) 0.0278(4) Uani 1 1 d . . . . .
C19 C 0.4611(2) 0.40355(9) 0.36045(15) 0.0277(4) Uani 1 1 d . . . . .
C21 C 0.3304(2) 0.33036(9) 0.44177(16) 0.0306(4) Uani 1 1 d . . . . .
C12 C 0.8368(2) 0.55268(10) 0.42130(16) 0.0309(4) Uani 1 1 d . . . . .
C2 C 0.4834(2) 0.40807(10) 0.07093(15) 0.0316(5) Uani 1 1 d . . . . .
C13 C 0.7326(2) 0.52469(10) 0.31041(15) 0.0302(4) Uani 1 1 d . . . . .
N2 N 0.7566(2) 0.24797(10) 0.13638(18) 0.0574(6) Uani 1 1 d . . . . .
C8 C 0.6498(2) 0.33927(10) 0.21241(16) 0.0338(5) Uani 1 1 d . . . . .
H8 H 0.700770 0.327044 0.292610 0.041 Uiso 1 1 calc R U . . .
C14 C 0.8930(2) 0.53891(10) 0.63640(16) 0.0327(5) Uani 1 1 d . . . . .
H14 H 0.876763 0.518780 0.704340 0.039 Uiso 1 1 calc R U . . .
C23 C 0.4606(2) 0.33803(10) 0.65346(16) 0.0353(5) Uani 1 1 d . . . . .
H23 H 0.534614 0.356011 0.718294 0.042 Uiso 1 1 calc R U . . .
C17 C 0.9420(2) 0.59804(10) 0.43478(18) 0.0385(5) Uani 1 1 d . . . . .
H17 H 0.958668 0.617814 0.366703 0.046 Uiso 1 1 calc R U . . .
C7 C 0.6620(2) 0.30413(10) 0.11446(17) 0.0380(5) Uani 1 1 d . . . . .
C26 C 0.2400(2) 0.28440(10) 0.46165(18) 0.0390(5) Uani 1 1 d . . . . .
H26 H 0.165750 0.266452 0.396941 0.047 Uiso 1 1 calc R U . . .
C16 C 1.0241(2) 0.61448(11) 0.55139(19) 0.0423(5) Uani 1 1 d . . . . .
H16 H 1.097112 0.646294 0.563009 0.051 Uiso 1 1 calc R U . . .
O2 O 0.8244(3) 0.23495(11) 0.24014(17) 0.0998(8) Uani 1 1 d . . . . .
C15 C 1.0008(2) 0.58520(11) 0.65002(18) 0.0403(5) Uani 1 1 d . . . . .
H15 H 1.059012 0.596686 0.728602 0.048 Uiso 1 1 calc R U . . .
C5 C 0.4953(2) 0.37210(11) -0.02560(17) 0.0424(5) Uani 1 1 d . . . . .
H5 H 0.442117 0.383285 -0.105810 0.051 Uiso 1 1 calc R U . . .
C6 C 0.5864(3) 0.31970(11) -0.00223(17) 0.0453(6) Uani 1 1 d . . . . .
H6 H 0.597168 0.294172 -0.066834 0.054 Uiso 1 1 calc R U . . .
C24 C 0.3675(2) 0.29109(11) 0.67322(18) 0.0440(5) Uani 1 1 d . . . . .
H24 H 0.378557 0.277072 0.753183 0.053 Uiso 1 1 calc R U . . .
C25 C 0.2604(2) 0.26471(11) 0.58001(19) 0.0465(6) Uani 1 1 d . . . . .
H25 H 0.199379 0.232617 0.596467 0.056 Uiso 1 1 calc R U . . .

loop_
_atom_site_aniso_label
_atom_site_aniso_U_11
_atom_site_aniso_U_22
_atom_site_aniso_U_33
_atom_site_aniso_U_23
_atom_site_aniso_U_13
_atom_site_aniso_U_12
O1 0.0418(8) 0.0374(9) 0.0270(7) -0.0016(6) 0.0080(6) 0.0081(7)
O5 0.0433(8) 0.0431(9) 0.0275(7) -0.0071(6) 0.0052(6) -0.0062(7)
O4 0.0473(9) 0.0493(9) 0.0260(7) 0.0042(6) 0.0113(6) -0.0048(7)
N3 0.0321(9) 0.0314(9) 0.0191(7) -0.0005(6) 0.0049(6) 0.0011(7)
N1 0.0408(9) 0.0336(10) 0.0195(7) 0.0015(6) 0.0053(6) 0.0049(8)
C10 0.0280(10) 0.0272(10) 0.0237(9) -0.0015(8) 0.0077(7) 0.0050(8)
C18 0.0295(10) 0.0232(10) 0.0254(9) -0.0015(7) 0.0089(7) 0.0039(8)
C1 0.0316(10) 0.0300(11) 0.0232(9) -0.0007(8) 0.0085(8) -0.0036(9)
C11 0.0262(10) 0.0289(11) 0.0285(9) -0.0034(8) 0.0067(7) 0.0056(9)
O3 0.0966(15) 0.0683(13) 0.0771(12) -0.0217(10) 0.0377(11) 0.0252(11)
C22 0.0375(11) 0.0229(10) 0.0281(9) -0.0002(8) 0.0120(8) 0.0033(9)
C20 0.0362(11) 0.0248(10) 0.0264(9) -0.0066(8) 0.0088(8) 0.0000(9)
C3 0.0308(10) 0.0301(11) 0.0236(9) -0.0033(8) 0.0100(7) -0.0046(9)
C4 0.0318(10) 0.0280(10) 0.0217(9) -0.0022(7) 0.0077(7) 0.0006(9)
C9 0.0298(10) 0.0281(10) 0.0252(9) -0.0026(8) 0.0078(7) 0.0008(9)
C19 0.0340(10) 0.0263(10) 0.0229(9) -0.0017(8) 0.0090(7) 0.0019(9)
C21 0.0362(11) 0.0249(10) 0.0315(10) -0.0012(8) 0.0115(8) 0.0021(9)
C12 0.0295(10) 0.0317(11) 0.0311(10) -0.0017(8) 0.0087(8) 0.0013(9)
C2 0.0363(11) 0.0359(12) 0.0235(9) -0.0006(8) 0.0108(8) -0.0026(9)
C13 0.0315(11) 0.0320(11) 0.0281(10) 0.0005(8) 0.0104(8) 0.0066(9)
N2 0.0648(14) 0.0526(13) 0.0561(12) -0.0096(10) 0.0204(11) 0.0165(11)
C8 0.0356(11) 0.0358(12) 0.0282(9) -0.0020(8) 0.0072(8) 0.0001(10)
C14 0.0304(11) 0.0359(12) 0.0292(9) -0.0029(8) 0.0055(8) 0.0039(9)
C23 0.0467(12) 0.0321(11) 0.0263(9) 0.0027(8) 0.0099(8) 0.0009(10)
C17 0.0363(11) 0.0392(13) 0.0416(11) -0.0001(9) 0.0144(9) 0.0005(10)
C7 0.0414(12) 0.0344(12) 0.0398(11) -0.0064(9) 0.0147(9) 0.0032(10)
C26 0.0435(12) 0.0322(12) 0.0398(11) -0.0015(9) 0.0106(9) -0.0058(10)
C16 0.0329(11) 0.0422(13) 0.0495(12) -0.0092(10) 0.0090(9) -0.0060(10)
O2 0.1233(19) 0.0982(18) 0.0602(12) -0.0044(11) 0.0017(12) 0.0698(15)
C15 0.0329(11) 0.0442(13) 0.0384(11) -0.0100(10) 0.0029(9) -0.0011(10)
C5 0.0557(14) 0.0467(14) 0.0234(9) -0.0047(9) 0.0100(9) 0.0049(12)
C6 0.0611(15) 0.0460(14) 0.0313(10) -0.0118(9) 0.0180(10) 0.0023(12)
C24 0.0602(14) 0.0400(13) 0.0332(10) 0.0079(9) 0.0162(10) -0.0022(11)
C25 0.0561(14) 0.0367(13) 0.0471(12) 0.0080(10) 0.0165(11) -0.0091(11)

loop_
_atom_type_symbol
_atom_type_description
_atom_type_scat_dispersion_real
_atom_type_scat_dispersion_imag
_atom_type_scat_source
C C 0.0033 0.0016 'International Tables Vol C Tables 4.2.6.8 and 6.1.1.4'
H H 0.0000 0.0000 'International Tables Vol C Tables 4.2.6.8 and 6.1.1.4'
N N 0.0061 0.0033 'International Tables Vol C Tables 4.2.6.8 and 6.1.1.4'
O O 0.0106 0.0060 'International Tables Vol C Tables 4.2.6.8 and 6.1.1.4'

loop_
_geom_angle_atom_site_label_1
_geom_angle_atom_site_label_2
_geom_angle_atom_site_label_3
_geom_angle
_geom_angle_site_symmetry_1
_geom_angle_site_symmetry_3
_geom_angle_publ_flag
C10 N3 H3 122.0 . . ?
C10 N3 C18 116.06(14) . . ?
C18 N3 H3 122.0 . . ?
C1 N1 H1 124.0 . . ?
C1 N1 C2 111.98(15) . . ?
C2 N1 H1 124.0 . . ?
N3 C10 C11 125.27(15) . . ?
C9 C10 N3 123.85(17) . . ?
C9 C10 C11 110.87(16) . . ?
N3 C18 C22 125.80(15) . . ?
C19 C18 N3 123.67(16) . . ?
C19 C18 C22 110.52(16) . . ?
O1 C1 N1 126.06(17) . . ?
O1 C1 C4 125.81(15) . . ?
N1 C1 C4 108.13(16) . . ?
C12 C11 C10 106.75(15) . . ?
C14 C11 C10 132.11(17) . . ?
C14 C11 C12 121.14(18) . . ?
C21 C22 C18 106.82(15) . . ?
C23 C22 C18 132.54(18) . . ?
C23 C22 C21 120.63(18) . . ?
O5 C20 C19 126.52(17) . . ?
O5 C20 C21 127.32(18) . . ?
C19 C20 C21 106.13(15) . . ?
C2 C3 C4 109.05(16) . . ?
C8 C3 C4 130.24(16) . . ?
C8 C3 C2 120.61(17) . . ?
C3 C4 C1 101.13(13) . . ?
C9 C4 C1 111.67(15) . . ?
C9 C4 C3 115.07(15) . . ?
C19 C4 C1 112.08(15) . . ?
C19 C4 C3 111.42(15) . . ?
C19 C4 C9 105.66(13) . . ?
C10 C9 C4 125.10(16) . . ?
C10 C9 C13 108.19(16) . . ?
C13 C9 C4 126.71(15) . . ?
C18 C19 C20 108.72(16) . . ?
C18 C19 C4 125.31(17) . . ?
C20 C19 C4 125.90(15) . . ?
C22 C21 C20 107.59(16) . . ?
C26 C21 C22 121.68(17) . . ?
C26 C21 C20 130.74(18) . . ?
C11 C12 C13 107.87(17) . . ?
C17 C12 C11 121.14(17) . . ?
C17 C12 C13 130.99(17) . . ?
C3 C2 N1 109.67(15) . . ?
C5 C2 N1 128.88(17) . . ?
C5 C2 C3 121.43(19) . . ?
O4 C13 C9 126.64(17) . . ?
O4 C13 C12 127.06(18) . . ?
C9 C13 C12 106.30(15) . . ?
O3 N2 C7 118.7(2) . . ?
O2 N2 O3 122.9(2) . . ?
O2 N2 C7 118.33(18) . . ?
C3 C8 H8 121.4 . . ?
C3 C8 C7 117.26(17) . . ?
C7 C8 H8 121.4 . . ?
C11 C14 H14 121.2 . . ?
C11 C14 C15 117.64(18) . . ?
C15 C14 H14 121.2 . . ?
C22 C23 H23 121.3 . . ?
C22 C23 C24 117.40(19) . . ?
C24 C23 H23 121.3 . . ?
C12 C17 H17 121.0 . . ?
C12 C17 C16 118.05(18) . . ?
C16 C17 H17 121.0 . . ?
C8 C7 N2 118.68(18) . . ?
C6 C7 N2 118.82(18) . . ?
C6 C7 C8 122.50(19) . . ?
C21 C26 H26 121.1 . . ?
C21 C26 C25 117.76(19) . . ?
C25 C26 H26 121.1 . . ?
C17 C16 H16 119.6 . . ?
C15 C16 C17 120.9(2) . . ?
C15 C16 H16 119.6 . . ?
C14 C15 H15 119.4 . . ?
C16 C15 C14 121.12(18) . . ?
C16 C15 H15 119.4 . . ?
C2 C5 H5 121.0 . . ?
C6 C5 C2 118.06(18) . . ?
C6 C5 H5 121.0 . . ?
C7 C6 H6 119.9 . . ?
C5 C6 C7 120.11(18) . . ?
C5 C6 H6 119.9 . . ?
C23 C24 H24 119.1 . . ?
C25 C24 C23 121.70(18) . . ?
C25 C24 H24 119.1 . . ?
C26 C25 H25 119.6 . . ?
C24 C25 C26 120.8(2) . . ?
C24 C25 H25 119.6 . . ?

loop_
_geom_bond_atom_site_label_1
_geom_bond_atom_site_label_2
_geom_bond_distance
_geom_bond_site_symmetry_2
_geom_bond_publ_flag
O1 C1 1.219(2) . ?
O5 C20 1.220(2) . ?
O4 C13 1.225(2) . ?
N3 H3 0.8800 . ?
N3 C10 1.364(2) . ?
N3 C18 1.366(2) . ?
N1 H1 0.8800 . ?
N1 C1 1.359(2) . ?
N1 C2 1.395(3) . ?
C10 C11 1.478(3) . ?
C10 C9 1.361(2) . ?
C18 C22 1.476(3) . ?
C18 C19 1.357(2) . ?
C1 C4 1.552(3) . ?
C11 C12 1.401(3) . ?
C11 C14 1.372(2) . ?
O3 N2 1.225(2) . ?
C22 C21 1.405(3) . ?
C22 C23 1.374(2) . ?
C20 C19 1.453(3) . ?
C20 C21 1.498(2) . ?
C3 C4 1.519(2) . ?
C3 C2 1.392(2) . ?
C3 C8 1.368(3) . ?
C4 C9 1.507(3) . ?
C4 C19 1.507(2) . ?
C9 C13 1.461(3) . ?
C21 C26 1.365(3) . ?
C12 C13 1.498(3) . ?
C12 C17 1.366(3) . ?
C2 C5 1.381(3) . ?
N2 C7 1.455(3) . ?
N2 O2 1.220(2) . ?
C8 H8 0.9500 . ?
C8 C7 1.387(3) . ?
C14 H14 0.9500 . ?
C14 C15 1.397(3) . ?
C23 H23 0.9500 . ?
C23 C24 1.397(3) . ?
C17 H17 0.9500 . ?
C17 C16 1.394(3) . ?
C7 C6 1.374(3) . ?
C26 H26 0.9500 . ?
C26 C25 1.393(3) . ?
C16 H16 0.9500 . ?
C16 C15 1.378(3) . ?
C15 H15 0.9500 . ?
C5 H5 0.9500 . ?
C5 C6 1.374(3) . ?
C6 H6 0.9500 . ?
C24 H24 0.9500 . ?
C24 C25 1.373(3) . ?
C25 H25 0.9500 . ?

loop_
_geom_torsion_atom_site_label_1
_geom_torsion_atom_site_label_2
_geom_torsion_atom_site_label_3
_geom_torsion_atom_site_label_4
_geom_torsion
_geom_torsion_site_symmetry_1
_geom_torsion_site_symmetry_2
_geom_torsion_site_symmetry_3
_geom_torsion_site_symmetry_4
_geom_torsion_publ_flag
O1 C1 C4 C3 178.68(18) . . . . ?
O1 C1 C4 C9 -58.4(2) . . . . ?
O1 C1 C4 C19 59.9(2) . . . . ?
O5 C20 C19 C18 173.02(18) . . . . ?
O5 C20 C19 C4 -9.8(3) . . . . ?
O5 C20 C21 C22 -174.12(19) . . . . ?
O5 C20 C21 C26 5.9(3) . . . . ?
N3 C10 C11 C12 179.75(17) . . . . ?
N3 C10 C11 C14 -0.5(3) . . . . ?
N3 C10 C9 C4 0.8(3) . . . . ?
N3 C10 C9 C13 -178.84(17) . . . . ?
N3 C18 C22 C21 179.28(17) . . . . ?
N3 C18 C22 C23 -1.8(3) . . . . ?
N3 C18 C19 C20 -176.82(17) . . . . ?
N3 C18 C19 C4 6.0(3) . . . . ?
N1 C1 C4 C3 -1.72(19) . . . . ?
N1 C1 C4 C9 121.16(16) . . . . ?
N1 C1 C4 C19 -120.51(16) . . . . ?
N1 C2 C5 C6 -178.1(2) . . . . ?
C10 N3 C18 C22 178.12(17) . . . . ?
C10 N3 C18 C19 -0.7(3) . . . . ?
C10 C11 C12 C13 -1.3(2) . . . . ?
C10 C11 C12 C17 178.83(18) . . . . ?
C10 C11 C14 C15 -178.96(18) . . . . ?
C10 C9 C13 O4 178.68(18) . . . . ?
C10 C9 C13 C12 -1.0(2) . . . . ?
C18 N3 C10 C11 178.57(16) . . . . ?
C18 N3 C10 C9 -2.6(3) . . . . ?
C18 C22 C21 C20 -1.3(2) . . . . ?
C18 C22 C21 C26 178.64(18) . . . . ?
C18 C22 C23 C24 -178.5(2) . . . . ?
C1 N1 C2 C3 -1.6(2) . . . . ?
C1 N1 C2 C5 176.9(2) . . . . ?
C1 C4 C9 C10 125.57(19) . . . . ?
C1 C4 C9 C13 -54.8(2) . . . . ?
C1 C4 C19 C18 -128.53(19) . . . . ?
C1 C4 C19 C20 54.7(2) . . . . ?
C11 C10 C9 C4 179.81(17) . . . . ?
C11 C10 C9 C13 0.2(2) . . . . ?
C11 C12 C13 O4 -178.21(19) . . . . ?
C11 C12 C13 C9 1.4(2) . . . . ?
C11 C12 C17 C16 0.2(3) . . . . ?
C11 C14 C15 C16 0.2(3) . . . . ?
O3 N2 C7 C8 177.0(2) . . . . ?
O3 N2 C7 C6 -1.9(3) . . . . ?
C22 C18 C19 C20 4.2(2) . . . . ?
C22 C18 C19 C4 -173.03(17) . . . . ?
C22 C21 C26 C25 0.1(3) . . . . ?
C22 C23 C24 C25 0.2(3) . . . . ?
C20 C21 C26 C25 -179.9(2) . . . . ?
C3 C4 C9 C10 -119.90(19) . . . . ?
C3 C4 C9 C13 59.7(2) . . . . ?
C3 C4 C19 C18 118.95(19) . . . . ?
C3 C4 C19 C20 -57.8(2) . . . . ?
C3 C2 C5 C6 0.2(3) . . . . ?
C3 C8 C7 N2 179.28(18) . . . . ?
C3 C8 C7 C6 -1.9(3) . . . . ?
C4 C3 C2 N1 0.4(2) . . . . ?
C4 C3 C2 C5 -178.25(18) . . . . ?
C4 C3 C8 C7 178.20(19) . . . . ?
C4 C9 C13 O4 -1.0(3) . . . . ?
C4 C9 C13 C12 179.40(17) . . . . ?
C9 C10 C11 C12 0.8(2) . . . . ?
C9 C10 C11 C14 -179.5(2) . . . . ?
C9 C4 C19 C18 -6.7(2) . . . . ?
C9 C4 C19 C20 176.55(17) . . . . ?
C19 C18 C22 C21 -1.8(2) . . . . ?
C19 C18 C22 C23 177.2(2) . . . . ?
C19 C20 C21 C22 3.7(2) . . . . ?
C19 C20 C21 C26 -176.2(2) . . . . ?
C19 C4 C9 C10 3.5(2) . . . . ?
C19 C4 C9 C13 -176.95(17) . . . . ?
C21 C22 C23 C24 0.3(3) . . . . ?
C21 C20 C19 C18 -4.9(2) . . . . ?
C21 C20 C19 C4 172.33(17) . . . . ?
C21 C26 C25 C24 0.3(3) . . . . ?
C12 C11 C14 C15 0.8(3) . . . . ?
C12 C17 C16 C15 0.8(3) . . . . ?
C2 N1 C1 O1 -178.30(18) . . . . ?
C2 N1 C1 C4 2.1(2) . . . . ?
C2 C3 C4 C1 0.80(19) . . . . ?
C2 C3 C4 C9 -119.70(17) . . . . ?
C2 C3 C4 C19 120.06(17) . . . . ?
C2 C3 C8 C7 2.4(3) . . . . ?
C2 C5 C6 C7 0.3(3) . . . . ?
C13 C12 C17 C16 -179.63(19) . . . . ?
N2 C7 C6 C5 179.4(2) . . . . ?
C8 C3 C4 C1 -175.42(19) . . . . ?
C8 C3 C4 C9 64.1(3) . . . . ?
C8 C3 C4 C19 -56.2(3) . . . . ?
C8 C3 C2 N1 177.00(17) . . . . ?
C8 C3 C2 C5 -1.6(3) . . . . ?
C8 C7 C6 C5 0.6(3) . . . . ?
C14 C11 C12 C13 178.88(17) . . . . ?
C14 C11 C12 C17 -1.0(3) . . . . ?
C23 C22 C21 C20 179.57(17) . . . . ?
C23 C22 C21 C26 -0.5(3) . . . . ?
C23 C24 C25 C26 -0.5(4) . . . . ?
C17 C12 C13 O4 1.6(4) . . . . ?
C17 C12 C13 C9 -178.7(2) . . . . ?
C17 C16 C15 C14 -0.9(3) . . . . ?
O2 N2 C7 C8 -1.9(3) . . . . ?
O2 N2 C7 C6 179.3(2) . . . . ?

loop_
_smtbx_masks_void_nr
_smtbx_masks_void_average_x
_smtbx_masks_void_average_y
_smtbx_masks_void_average_z
_smtbx_masks_void_volume
_smtbx_masks_void_count_electrons
_smtbx_masks_void_content
1 0.000 0.000 0.500 211.1 52.8 '2 C3H6O'
2 0.000 0.500 0.000 211.1 52.8 '2 C3H6O'
